data_4129486
loop_
_publ_author_name
'Bag, Sukdev'
'Patra, Tuhin'
'Modak, Atanu'
'Deb, Arghya'
'Maity, Soham'
'Dutta, Uttam'
'Dey, Aniruddha'
'Kancherla, Rajesh'
'Maji, Arun'
'Hazra, Avijit'
'Bera, Milan'
'Maiti, Debabrata'

_publ_section_title
;
 Remote para-C-H Functionalization of Arenes by a D-Shaped Biphenyl
 Template-Based Assembly.
;
_journal_issue 37
_journal_name_full 'Journal of the American Chemical Society'
_journal_page_first 11888
_journal_page_last 11891
_journal_paper_doi 10.1021/jacs.5b06793
_journal_volume 137
_journal_year 2015
_chemical_formula_moiety 'C35 H43 N O3.03 Si'
_chemical_formula_sum 'C37 H43 N O3 Si'
_chemical_formula_weight 577.81
_space_group_crystal_system triclinic
_space_group_IT_number 2
_space_group_name_Hall '-P 1'
_space_group_name_H-M_alt 'P -1'
_atom_sites_solution_hydrogens geom
_audit_creation_date 2015-06-16
_audit_creation_method
;
Olex2 1.2
(compiled 2015.01.26 svn.r3150 for OlexSys, GUI svn.r4998)
;
_cell_angle_alpha 108.570(12)
_cell_angle_beta 97.796(17)
_cell_angle_gamma 95.061(17)
_cell_formula_units_Z 2
_cell_length_a 8.141(9)
_cell_length_b 13.181(16)
_cell_length_c 15.700(19)
_cell_measurement_reflns_used 3938
_cell_measurement_temperature 100
_cell_measurement_theta_max 29.0
_cell_measurement_theta_min 3.1
_cell_volume 1567(3)
_computing_cell_refinement
;
CrystalClear-SM Expert 2.1 b28 (Rigaku, 2013)
;
_computing_data_collection
;
CrystalClear-SM Expert 2.1 b28 (Rigaku, 2013)
;
_computing_data_reduction
;
CrystalClear-SM Expert 2.1 b28 (Rigaku, 2013)
;
_computing_molecular_graphics 'Olex2 (Dolomanov et al., 2009)'
_computing_publication_material 'Olex2 (Dolomanov et al., 2009)'
_computing_structure_refinement 'ShelXL (Sheldrick, 2008)'
_diffrn_ambient_temperature 100
_diffrn_detector CCD
_diffrn_detector_area_resol_mean 28.5714
_diffrn_measured_fraction_theta_full 0.997
_diffrn_measured_fraction_theta_max 0.992
_diffrn_measurement_details
;
scan:
	Number of images: 258
	           Slice: -110.0000 - 19.0000
	     Image width: 0.5000
	        Exp time: 8.0000
	   Rotation axis: Omega
	           Omega: 0.0000
	           Kappa: -72.0000
	             Phi: 108.0000
	             XTD: 45.2591
	          2theta: -19.9817
scan:
	Number of images: 252
	           Slice: -110.0000 - 16.0000
	     Image width: 0.5000
	        Exp time: 8.0000
	   Rotation axis: Omega
	           Omega: 0.0000
	           Kappa: 0.0000
	             Phi: 108.0000
	             XTD: 45.2591
	          2theta: -19.9817
scan:
	Number of images: 198
	           Slice: -80.0000 - 19.0000
	     Image width: 0.5000
	        Exp time: 8.0000
	   Rotation axis: Omega
	           Omega: 0.0000
	           Kappa: -72.0000
	             Phi: -108.0000
	             XTD: 45.2591
	          2theta: -19.9817
scan:
	Number of images: 79
	           Slice: -43.5000 - -4.0000
	     Image width: 0.5000
	        Exp time: 8.0000
	   Rotation axis: Omega
	           Omega: 0.0000
	           Kappa: 72.0000
	             Phi: 36.0000
	             XTD: 45.2591
	          2theta: -19.9817
scan:
	Number of images: 60
	           Slice: -39.0000 - -9.0000
	     Image width: 0.5000
	        Exp time: 8.0000
	   Rotation axis: Omega
	           Omega: 0.0000
	           Kappa: -72.0000
	             Phi: 36.0000
	             XTD: 45.2591
	          2theta: -19.9817
scan:
	Number of images: 61
	           Slice: -9.0000 - 21.5000
	     Image width: 0.5000
	        Exp time: 8.0000
	   Rotation axis: Omega
	           Omega: 0.0000
	           Kappa: 72.0000
	             Phi: -180.0000
	             XTD: 45.2591
	          2theta: -19.9817
scan:
	Number of images: 326
	           Slice: -110.0000 - 53.0000
	     Image width: 0.5000
	        Exp time: 8.0000
	   Rotation axis: Omega
	           Omega: 0.0000
	           Kappa: 0.0000
	             Phi: 36.0000
	             XTD: 45.2591
	          2theta: -19.9817
scan:
	Number of images: 176
	           Slice: -69.0000 - 19.0000
	     Image width: 0.5000
	        Exp time: 8.0000
	   Rotation axis: Omega
	           Omega: 0.0000
	           Kappa: -72.0000
	             Phi: -180.0000
	             XTD: 45.2591
	          2theta: -19.9817
scan:
	Number of images: 167
	           Slice: -64.5000 - 19.0000
	     Image width: 0.5000
	        Exp time: 8.0000
	   Rotation axis: Omega
	           Omega: 0.0000
	           Kappa: -72.0000
	             Phi: -36.0000
	             XTD: 45.2591
	          2theta: -19.9817
scan:
	Number of images: 74
	           Slice: -52.5000 - -15.5000
	     Image width: 0.5000
	        Exp time: 8.0000
	   Rotation axis: Omega
	           Omega: 0.0000
	           Kappa: 72.0000
	             Phi: 108.0000
	             XTD: 45.2591
	          2theta: -19.9817
;
_diffrn_measurement_device
;
AFC12 (Right): Kappa 3 circle
;
_diffrn_measurement_device_type
;
Rigaku Saturn724+ (4x4 bin mode)
;
_diffrn_measurement_method 'profile data from \w-scans'
_diffrn_measurement_specimen_support Fiber
_diffrn_orient_matrix_type XPlain
_diffrn_orient_matrix_UB_11 0.114693
_diffrn_orient_matrix_UB_12 0.035538
_diffrn_orient_matrix_UB_13 -0.035508
_diffrn_orient_matrix_UB_21 -0.011528
_diffrn_orient_matrix_UB_22 -0.002832
_diffrn_orient_matrix_UB_23 -0.079951
_diffrn_orient_matrix_UB_31 -0.013714
_diffrn_orient_matrix_UB_32 0.062628
_diffrn_orient_matrix_UB_33 -0.023335
_diffrn_radiation_monochromator Confocal
_diffrn_radiation_type MoK\a
_diffrn_radiation_wavelength 0.7107
_diffrn_reflns_av_R_equivalents 0.1729
_diffrn_reflns_av_unetI/netI 0.1580
_diffrn_reflns_Laue_measured_fraction_full 0.997
_diffrn_reflns_Laue_measured_fraction_max 0.992
_diffrn_reflns_limit_h_max 11
_diffrn_reflns_limit_h_min -10
_diffrn_reflns_limit_k_max 17
_diffrn_reflns_limit_k_min -17
_diffrn_reflns_limit_l_max 21
_diffrn_reflns_limit_l_min -21
_diffrn_reflns_number 32209
_diffrn_reflns_point_group_measured_fraction_full 0.997
_diffrn_reflns_point_group_measured_fraction_max 0.992
_diffrn_reflns_theta_full 25.241
_diffrn_reflns_theta_max 29.026
_diffrn_reflns_theta_min 3.092
_diffrn_source MicroMax003_Mo
_diffrn_source_current 0.6
_diffrn_source_power 0.0
_diffrn_source_voltage 50.0
_exptl_absorpt_coefficient_mu 0.112
_exptl_absorpt_correction_T_max 0.993
_exptl_absorpt_correction_T_min 0.986
_exptl_absorpt_correction_type numerical
_exptl_crystal_colour Colorless
_exptl_crystal_density_diffrn 1.225
_exptl_crystal_description Prism
_exptl_crystal_F_000 620
_exptl_crystal_size_max 0.22
_exptl_crystal_size_mid 0.11
_exptl_crystal_size_min 0.05
_refine_diff_density_max 0.417
_refine_diff_density_min -0.692
_refine_diff_density_rms 0.088
_refine_ls_extinction_method none
_refine_ls_goodness_of_fit_ref 1.229
_refine_ls_hydrogen_treatment constr
_refine_ls_matrix_type full
_refine_ls_number_parameters 371
_refine_ls_number_reflns 8282
_refine_ls_number_restraints 6
_refine_ls_restrained_S_all 1.228
_refine_ls_R_factor_all 0.1783
_refine_ls_R_factor_gt 0.1368
_refine_ls_shift/su_max 0.087
_refine_ls_shift/su_mean 0.007
_refine_ls_structure_factor_coef Fsqd
_refine_ls_weighting_details
;
 w=1/[\s^2^(Fo^2^)+(0.0686P)^2^+2.2641P]
 where P=(Fo^2^+2Fc^2^)/3
;
_refine_ls_weighting_scheme calc
_refine_ls_wR_factor_gt 0.2756
_refine_ls_wR_factor_ref 0.3001
_reflns_Friedel_coverage 0.000
_reflns_number_gt 5973
_reflns_number_total 8282
_reflns_shell_number_unique_all 8282
_reflns_threshold_expression 'I > 2\s(I)'
_cod_data_source_file ja5b06793_si_002.cif
_cod_data_source_block shelxl
_cod_depositor_comments
;
The following automatic conversions were performed:

data item '_exptl_absorpt_correction_type' value 'Numerical' was
changed to 'numerical' in accordance with the
/home/saulius/struct/COD-crude-data/automatic-downloads/DataCite-retrospective/ACS/depositions/lib/dictionaries/cif_core.dic
dictionary named 'cif_core.dic' version 2.4.2 last updated on
2011-04-26.

Automatic conversion script
Id: cif_fix_values 6909 2019-04-08 15:41:33Z antanas 
;
_cod_database_code 4129486
_shelxl_version_number 2012-9
_shelx_space_group_comment
;
The symmetry employed for this shelxl refinement is uniquely defined
by the following loop, which should always be used as a source of
symmetry information in preference to the above space-group names.
They are only intended as comments.
;
_shelx_estimated_absorpt_t_max 0.994
_shelx_estimated_absorpt_t_min 0.976
_olex2_refinement_description
;
1. Fixed Uiso
 At 1.2 times of:
  All C(H) groups, All C(H,H) groups
 At 1.5 times of:
  All C(H,H,H) groups
2. Uiso/Uaniso restraints and constraints
Uanis(O2) \\sim Ueq: with sigma of 0.01 and sigma for terminal atoms of 0.01
Uanis(O2) \\sim Ueq: with sigma of 0.1 and sigma for terminal atoms of 0.2
3.a Ternary CH refined with riding coordinates:
 C13(H13), C14(H14)
3.b Secondary CH2 refined with riding coordinates:
 C20(H20A,H20B), C38(H38A,H38B)
3.c Aromatic/amide H refined with riding coordinates:
 C8(H8), C15(H15), C16(H16), C21(H21), C23(H23), C24(H24), C25(H25), C28(H28),
 C35(H35), C1(H1)
3.d Idealised Me refined as rotating group:
 C26(H26A,H26B,H26C), C29(H29A,H29B,H29C), C30(H30A,H30B,H30C), C33(H33A,H33B,
 H33C), C34(H34A,H34B,H34C), C36(H36A,H36B,H36C), C37(H37A,H37B,H37C), C39(H39A,
 H39B,H39C), C40(H40A,H40B,H40C)
;
_olex2_submission_special_instructions 'No special instructions were received'

loop_
_space_group_symop_operation_xyz
'x, y, z'
'-x, -y, -z'

loop_
_atom_site_label
_atom_site_type_symbol
_atom_site_fract_x
_atom_site_fract_y
_atom_site_fract_z
_atom_site_U_iso_or_equiv
_atom_site_adp_type
_atom_site_occupancy
_atom_site_site_symmetry_order
_atom_site_calc_flag
_atom_site_refinement_flags_posn
_atom_site_refinement_flags_adp
_atom_site_disorder_assembly
_atom_site_disorder_group
Si1 Si -0.32033(14) 0.27023(9) 0.14068(7) 0.0196(3) Uani 1 1 d . . . .
O3 O 0.5625(4) 0.8569(2) 0.4620(2) 0.0298(7) Uani 1 1 d . . . .
O4 O 0.5246(4) 0.8119(3) 0.5872(2) 0.0333(8) Uani 1 1 d . . . .
N27 N -0.0359(5) 0.8965(3) 0.2512(3) 0.0370(10) Uani 1 1 d . . . .
O2 O -0.2815(3) 0.3752(2) 0.10337(19) 0.0249(9) Uani 1.027(10) 1 d . U A 1
C5 C -0.1808(5) 0.5153(3) 0.3372(3) 0.0227(9) Uani 1 1 d . . . .
C6 C 0.2593(5) 0.7156(3) 0.1741(3) 0.0219(8) Uani 1 1 d . . . .
C7 C 0.2451(5) 0.8263(3) 0.2127(3) 0.0211(8) Uani 1 1 d . . . .
C8 C 0.5407(5) 0.8793(4) 0.2188(3) 0.0296(10) Uani 1 1 d . . . .
H8 H 0.6350 0.9334 0.2334 0.036 Uiso 1 1 calc R . . .
C9 C 0.1214(5) 0.4543(4) 0.4015(3) 0.0251(9) Uani 1 1 d . . . .
C10 C 0.0872(5) 0.8629(3) 0.2337(3) 0.0252(9) Uani 1 1 d . . . .
C11 C 0.1175(5) 0.6257(3) 0.1531(3) 0.0222(9) Uani 1 1 d . . . .
C12 C -0.1697(5) 0.4056(3) 0.3240(3) 0.0202(8) Uani 1 1 d . . . .
C13 C -0.5421(5) 0.2086(3) 0.0809(3) 0.0245(9) Uani 1 1 d . . . .
H13 H -0.5359 0.1605 0.0179 0.029 Uiso 1 1 calc R . . .
C14 C -0.1638(5) 0.1744(3) 0.1065(3) 0.0243(9) Uani 1 1 d . . . .
H14 H -0.0537 0.2086 0.1467 0.029 Uiso 1 1 calc R . . .
C15 C 0.1425(5) 0.5351(3) 0.1800(3) 0.0234(9) Uani 1 1 d . . . .
H15 H 0.2496 0.5324 0.2112 0.028 Uiso 1 1 calc R . . .
C16 C -0.0430(5) 0.6276(3) 0.1066(3) 0.0223(8) Uani 1 1 d . . . .
H16 H -0.0634 0.6871 0.0868 0.027 Uiso 1 1 calc R . . .
C17 C -0.0424(5) 0.5962(3) 0.3841(3) 0.0219(8) Uani 1 1 d . . . .
C18 C -0.0197(5) 0.3736(3) 0.3580(3) 0.0238(9) Uani 1 1 d . . . .
C20 C -0.3179(5) 0.3194(3) 0.2686(3) 0.0236(9) Uani 1 1 d . . . .
H20A H -0.4231 0.3493 0.2805 0.028 Uiso 1 1 calc R . . .
H20B H -0.3155 0.2567 0.2904 0.028 Uiso 1 1 calc R . . .
C21 C 0.0138(5) 0.4485(3) 0.1620(3) 0.0228(9) Uani 1 1 d . . . .
H21 H 0.0349 0.3871 0.1789 0.027 Uiso 1 1 calc R . . .
C22 C -0.1448(5) 0.4540(3) 0.1190(3) 0.0195(8) Uani 1 1 d . . . .
C23 C 0.4194(5) 0.6899(4) 0.1584(3) 0.0270(9) Uani 1 1 d . . . .
H23 H 0.4336 0.6163 0.1323 0.032 Uiso 1 1 calc R . . .
C24 C 0.3405(6) 0.7206(4) 0.4427(3) 0.0294(10) Uani 1 1 d . . . .
H24 H 0.3076 0.7237 0.3833 0.035 Uiso 1 1 calc R . . .
C25 C -0.1726(5) 0.5421(3) 0.0894(3) 0.0246(9) Uani 1 1 d . . . .
H25 H -0.2797 0.5438 0.0576 0.030 Uiso 1 1 calc R . . .
C26 C -0.3439(5) 0.5496(4) 0.3014(3) 0.0285(10) Uani 1 1 d . . . .
H26A H -0.3930 0.4977 0.2411 0.043 Uiso 1 1 calc GR . . .
H26B H -0.3202 0.6216 0.2966 0.043 Uiso 1 1 calc GR . . .
H26C H -0.4229 0.5516 0.3436 0.043 Uiso 1 1 calc GR . . .
C28 C 0.5580(5) 0.7699(4) 0.1802(3) 0.0303(10) Uani 1 1 d . . . .
H28 H 0.6644 0.7500 0.1689 0.036 Uiso 1 1 calc R . . .
C29 C -0.0047(6) 0.2564(4) 0.3505(3) 0.0294(10) Uani 1 1 d . . . .
H29A H 0.0326 0.2195 0.2932 0.044 Uiso 1 1 calc GR . . .
H29B H -0.1140 0.2196 0.3515 0.044 Uiso 1 1 calc GR . . .
H29C H 0.0768 0.2550 0.4020 0.044 Uiso 1 1 calc GR . . .
C30 C -0.0602(6) 0.7148(4) 0.3988(3) 0.0301(10) Uani 1 1 d . . . .
H30A H -0.0598 0.7287 0.3411 0.045 Uiso 1 1 calc GR . . .
H30B H 0.0337 0.7611 0.4445 0.045 Uiso 1 1 calc GR . . .
H30C H -0.1657 0.7307 0.4203 0.045 Uiso 1 1 calc GR . . .
C31 C 0.1100(5) 0.5640(4) 0.4147(3) 0.0250(9) Uani 1 1 d . . . .
C32 C 0.4829(5) 0.7996(3) 0.5062(3) 0.0251(9) Uani 1 1 d . . . .
C33 C 0.2889(6) 0.4201(4) 0.4329(3) 0.0318(10) Uani 1 1 d . . . .
H33A H 0.2870 0.4088 0.4915 0.048 Uiso 1 1 calc GR . . .
H33B H 0.3807 0.4771 0.4399 0.048 Uiso 1 1 calc GR . . .
H33C H 0.3056 0.3529 0.3873 0.048 Uiso 1 1 calc GR . . .
C34 C -0.1413(6) 0.1579(4) 0.0068(3) 0.0307(10) Uani 1 1 d . . . .
H34A H -0.2485 0.1266 -0.0341 0.046 Uiso 1 1 calc GR . . .
H34B H -0.0581 0.1090 -0.0098 0.046 Uiso 1 1 calc GR . . .
H34C H -0.1030 0.2278 0.0012 0.046 Uiso 1 1 calc GR . . .
C35 C 0.2589(5) 0.6458(3) 0.4680(3) 0.0269(9) Uani 1 1 d . . . .
H35 H 0.3001 0.6441 0.5270 0.032 Uiso 1 1 calc R . . .
C36 C -0.2102(6) 0.0628(4) 0.1184(3) 0.0315(10) Uani 1 1 d . . . .
H36A H -0.2245 0.0741 0.1816 0.047 Uiso 1 1 calc GR . . .
H36B H -0.1203 0.0187 0.1040 0.047 Uiso 1 1 calc GR . . .
H36C H -0.3148 0.0255 0.0772 0.047 Uiso 1 1 calc GR . . .
C37 C 0.7724(6) 0.9919(4) 0.4550(3) 0.0345(11) Uani 1 1 d . . . .
H37A H 0.8108 0.9362 0.4068 0.052 Uiso 1 1 calc GR . . .
H37B H 0.8671 1.0476 0.4896 0.052 Uiso 1 1 calc GR . . .
H37C H 0.6859 1.0248 0.4275 0.052 Uiso 1 1 calc GR . . .
C38 C 0.7003(6) 0.9411(4) 0.5186(3) 0.0300(10) Uani 1 1 d . . . .
H38A H 0.7870 0.9090 0.5481 0.036 Uiso 1 1 calc R . . .
H38B H 0.6582 0.9961 0.5668 0.036 Uiso 1 1 calc R . . .
C39 C -0.6271(6) 0.1378(4) 0.1295(3) 0.0355(11) Uani 1 1 d . . . .
H39A H -0.5599 0.0805 0.1325 0.053 Uiso 1 1 calc GR . . .
H39B H -0.7394 0.1054 0.0952 0.053 Uiso 1 1 calc GR . . .
H39C H -0.6355 0.1830 0.1914 0.053 Uiso 1 1 calc GR . . .
C40 C -0.6507(6) 0.2953(4) 0.0715(4) 0.0441(14) Uani 1 1 d . . . .
H40A H -0.6549 0.3457 0.1322 0.066 Uiso 1 1 calc GR . . .
H40B H -0.7643 0.2607 0.0408 0.066 Uiso 1 1 calc GR . . .
H40C H -0.6021 0.3349 0.0355 0.066 Uiso 1 1 calc GR . . .
C1 C 0.3847(5) 0.9081(3) 0.2356(3) 0.0242(9) Uani 1 1 d . . . .
H1 H 0.3719 0.9819 0.2622 0.029 Uiso 1 1 calc R . . .

loop_
_atom_site_aniso_label
_atom_site_aniso_U_11
_atom_site_aniso_U_22
_atom_site_aniso_U_33
_atom_site_aniso_U_23
_atom_site_aniso_U_13
_atom_site_aniso_U_12
Si1 0.0162(6) 0.0221(6) 0.0198(5) 0.0062(4) 0.0026(4) 0.0020(4)
O3 0.0231(16) 0.0285(16) 0.0328(17) 0.0058(13) 0.0040(13) -0.0041(13)
O4 0.0297(18) 0.0332(18) 0.0354(18) 0.0125(14) 0.0016(14) -0.0019(14)
N27 0.029(2) 0.038(2) 0.042(2) 0.0117(19) 0.0094(18) 0.0025(18)
O2 0.0213(16) 0.0220(16) 0.0301(17) 0.0087(12) 0.0009(12) 0.0017(11)
C5 0.022(2) 0.0201(19) 0.0201(19) -0.0018(15) 0.0053(15) 0.0044(16)
C6 0.020(2) 0.029(2) 0.0168(18) 0.0105(16) 0.0021(15) 0.0006(17)
C7 0.0146(19) 0.030(2) 0.0224(19) 0.0140(16) 0.0019(15) 0.0032(16)
C8 0.020(2) 0.034(2) 0.034(2) 0.015(2) 0.0003(17) -0.0056(18)
C9 0.024(2) 0.030(2) 0.0198(19) 0.0065(16) 0.0017(16) 0.0056(18)
C10 0.021(2) 0.024(2) 0.030(2) 0.0094(17) 0.0025(17) -0.0006(17)
C11 0.0141(19) 0.030(2) 0.023(2) 0.0090(16) 0.0051(15) 0.0011(16)
C12 0.0147(19) 0.027(2) 0.0184(18) 0.0063(15) 0.0042(14) 0.0044(16)
C13 0.020(2) 0.027(2) 0.025(2) 0.0079(17) 0.0020(16) -0.0021(16)
C14 0.021(2) 0.025(2) 0.024(2) 0.0057(16) 0.0007(16) 0.0018(17)
C15 0.0152(19) 0.030(2) 0.027(2) 0.0119(17) 0.0053(16) 0.0036(16)
C16 0.021(2) 0.021(2) 0.025(2) 0.0075(16) 0.0034(16) 0.0051(16)
C17 0.022(2) 0.024(2) 0.0197(19) 0.0070(15) 0.0038(15) 0.0038(16)
C18 0.025(2) 0.026(2) 0.0191(19) 0.0061(16) 0.0030(16) 0.0040(17)
C20 0.022(2) 0.026(2) 0.022(2) 0.0070(16) 0.0043(16) 0.0029(17)
C21 0.024(2) 0.024(2) 0.0214(19) 0.0088(16) 0.0040(16) 0.0055(17)
C22 0.0136(18) 0.023(2) 0.0191(18) 0.0040(15) 0.0019(14) 0.0028(15)
C23 0.026(2) 0.025(2) 0.030(2) 0.0097(17) 0.0053(17) 0.0024(18)
C24 0.028(2) 0.030(2) 0.027(2) 0.0071(18) 0.0014(18) 0.0025(19)
C25 0.020(2) 0.027(2) 0.027(2) 0.0096(17) 0.0013(16) 0.0012(17)
C26 0.021(2) 0.032(2) 0.029(2) 0.0054(18) 0.0014(17) 0.0060(18)
C28 0.013(2) 0.038(3) 0.039(3) 0.013(2) 0.0029(17) 0.0028(18)
C29 0.030(2) 0.030(2) 0.027(2) 0.0094(18) -0.0006(18) 0.0100(19)
C30 0.023(2) 0.027(2) 0.034(2) 0.0022(18) 0.0025(18) 0.0031(18)
C31 0.022(2) 0.031(2) 0.021(2) 0.0076(17) 0.0039(16) 0.0026(17)
C32 0.022(2) 0.024(2) 0.029(2) 0.0067(17) 0.0064(17) 0.0082(17)
C33 0.026(2) 0.032(2) 0.031(2) 0.0051(19) -0.0003(18) 0.0068(19)
C34 0.032(3) 0.032(2) 0.025(2) 0.0039(18) 0.0054(18) 0.0071(19)
C35 0.025(2) 0.028(2) 0.026(2) 0.0066(17) 0.0035(17) 0.0043(18)
C36 0.035(3) 0.026(2) 0.037(3) 0.0119(19) 0.011(2) 0.012(2)
C37 0.028(2) 0.031(2) 0.042(3) 0.008(2) 0.009(2) 0.0040(19)
C38 0.024(2) 0.026(2) 0.037(2) 0.0074(19) 0.0037(18) 0.0008(18)
C39 0.025(2) 0.041(3) 0.037(3) 0.013(2) -0.0007(19) -0.006(2)
C40 0.020(2) 0.044(3) 0.067(4) 0.023(3) -0.003(2) 0.000(2)
C1 0.020(2) 0.024(2) 0.027(2) 0.0077(17) -0.0006(16) 0.0000(16)

loop_
_atom_type_symbol
_atom_type_description
_atom_type_scat_dispersion_real
_atom_type_scat_dispersion_imag
_atom_type_scat_source
C C 0.0033 0.0016 'International Tables Vol C Tables 4.2.6.8 and 6.1.1.4'
H H 0.0000 0.0000 'International Tables Vol C Tables 4.2.6.8 and 6.1.1.4'
N N 0.0061 0.0033 'International Tables Vol C Tables 4.2.6.8 and 6.1.1.4'
O O 0.0106 0.0060 'International Tables Vol C Tables 4.2.6.8 and 6.1.1.4'
Si Si 0.0817 0.0704 'International Tables Vol C Tables 4.2.6.8 and 6.1.1.4'

loop_
_geom_angle_atom_site_label_1
_geom_angle_atom_site_label_2
_geom_angle_atom_site_label_3
_geom_angle
O2 Si1 C13 103.42(18)
O2 Si1 C14 108.82(18)
O2 Si1 C20 110.87(18)
C13 Si1 C20 108.38(19)
C14 Si1 C13 112.5(2)
C14 Si1 C20 112.5(2)
C32 O3 C38 115.9(4)
C22 O2 Si1 134.4(3)
C12 C5 C17 120.9(4)
C12 C5 C26 120.4(4)
C17 C5 C26 118.7(4)
C7 C6 C11 124.1(4)
C23 C6 C7 116.8(4)
C23 C6 C11 119.1(4)
C6 C7 C10 122.0(4)
C6 C7 C1 122.0(4)
C1 C7 C10 116.0(4)
C28 C8 H8 120.2
C1 C8 H8 120.2
C1 C8 C28 119.7(4)
C18 C9 C33 119.3(4)
C31 C9 C18 120.8(4)
C31 C9 C33 120.0(4)
N27 C10 C7 177.2(5)
C15 C11 C6 119.8(4)
C15 C11 C16 117.8(4)
C16 C11 C6 122.4(4)
C5 C12 C18 120.5(4)
C5 C12 C20 119.8(4)
C18 C12 C20 119.6(4)
Si1 C13 H13 107.6
C39 C13 Si1 112.1(3)
C39 C13 H13 107.6
C40 C13 Si1 111.7(3)
C40 C13 H13 107.6
C40 C13 C39 109.9(4)
Si1 C14 H14 107.6
C34 C14 Si1 110.3(3)
C34 C14 H14 107.6
C34 C14 C36 110.1(4)
C36 C14 Si1 113.3(3)
C36 C14 H14 107.6
C11 C15 H15 118.9
C21 C15 C11 122.1(4)
C21 C15 H15 118.9
C11 C16 H16 119.8
C25 C16 C11 120.4(4)
C25 C16 H16 119.8
C5 C17 C30 119.5(4)
C31 C17 C5 118.7(4)
C31 C17 C30 121.9(4)
C9 C18 C29 119.0(4)
C12 C18 C9 118.5(4)
C12 C18 C29 122.5(4)
Si1 C20 H20A 108.7
Si1 C20 H20B 108.7
C12 C20 Si1 114.3(3)
C12 C20 H20A 108.7
C12 C20 H20B 108.7
H20A C20 H20B 107.6
C15 C21 H21 120.5
C22 C21 C15 119.0(4)
C22 C21 H21 120.5
O2 C22 C21 122.9(4)
O2 C22 C25 117.0(4)
C21 C22 C25 120.1(4)
C6 C23 H23 119.1
C28 C23 C6 121.8(4)
C28 C23 H23 119.1
C32 C24 H24 119.4
C35 C24 H24 119.4
C35 C24 C32 121.2(4)
C16 C25 C22 120.5(4)
C16 C25 H25 119.8
C22 C25 H25 119.8
C5 C26 H26A 109.5
C5 C26 H26B 109.5
C5 C26 H26C 109.5
H26A C26 H26B 109.5
H26A C26 H26C 109.5
H26B C26 H26C 109.5
C8 C28 H28 119.8
C23 C28 C8 120.3(4)
C23 C28 H28 119.8
C18 C29 H29A 109.5
C18 C29 H29B 109.5
C18 C29 H29C 109.5
H29A C29 H29B 109.5
H29A C29 H29C 109.5
H29B C29 H29C 109.5
C17 C30 H30A 109.5
C17 C30 H30B 109.5
C17 C30 H30C 109.5
H30A C30 H30B 109.5
H30A C30 H30C 109.5
H30B C30 H30C 109.5
C9 C31 C17 120.5(4)
C9 C31 C35 118.1(4)
C17 C31 C35 121.3(4)
O3 C32 C24 110.9(4)
O4 C32 O3 123.6(4)
O4 C32 C24 125.5(4)
C9 C33 H33A 109.5
C9 C33 H33B 109.5
C9 C33 H33C 109.5
H33A C33 H33B 109.5
H33A C33 H33C 109.5
H33B C33 H33C 109.5
C14 C34 H34A 109.5
C14 C34 H34B 109.5
C14 C34 H34C 109.5
H34A C34 H34B 109.5
H34A C34 H34C 109.5
H34B C34 H34C 109.5
C24 C35 C31 128.0(4)
C24 C35 H35 116.0
C31 C35 H35 116.0
C14 C36 H36A 109.5
C14 C36 H36B 109.5
C14 C36 H36C 109.5
H36A C36 H36B 109.5
H36A C36 H36C 109.5
H36B C36 H36C 109.5
H37A C37 H37B 109.5
H37A C37 H37C 109.5
H37B C37 H37C 109.5
C38 C37 H37A 109.5
C38 C37 H37B 109.5
C38 C37 H37C 109.5
O3 C38 C37 106.5(4)
O3 C38 H38A 110.4
O3 C38 H38B 110.4
C37 C38 H38A 110.4
C37 C38 H38B 110.4
H38A C38 H38B 108.6
C13 C39 H39A 109.5
C13 C39 H39B 109.5
C13 C39 H39C 109.5
H39A C39 H39B 109.5
H39A C39 H39C 109.5
H39B C39 H39C 109.5
C13 C40 H40A 109.5
C13 C40 H40B 109.5
C13 C40 H40C 109.5
H40A C40 H40B 109.5
H40A C40 H40C 109.5
H40B C40 H40C 109.5
C7 C1 H1 120.3
C8 C1 C7 119.4(4)
C8 C1 H1 120.3

loop_
_geom_bond_atom_site_label_1
_geom_bond_atom_site_label_2
_geom_bond_distance
Si1 O2 1.687(3)
Si1 C13 1.896(4)
Si1 C14 1.883(5)
Si1 C20 1.901(5)
O3 C32 1.357(5)
O3 C38 1.470(5)
O4 C32 1.226(5)
N27 C10 1.163(6)
O2 C22 1.392(5)
C5 C12 1.406(6)
C5 C17 1.418(5)
C5 C26 1.533(6)
C6 C7 1.412(6)
C6 C11 1.501(6)
C6 C23 1.409(6)
C7 C10 1.455(6)
C7 C1 1.418(5)
C8 H8 0.9500
C8 C28 1.403(7)
C8 C1 1.393(6)
C9 C18 1.423(6)
C9 C31 1.408(6)
C9 C33 1.540(6)
C11 C15 1.409(6)
C11 C16 1.414(6)
C12 C18 1.419(6)
C12 C20 1.532(5)
C13 H13 1.0000
C13 C39 1.553(6)
C13 C40 1.537(7)
C14 H14 1.0000
C14 C34 1.549(6)
C14 C36 1.562(6)
C15 H15 0.9500
C15 C21 1.409(6)
C16 H16 0.9500
C16 C25 1.406(6)
C17 C30 1.530(6)
C17 C31 1.418(6)
C18 C29 1.529(6)
C20 H20A 0.9900
C20 H20B 0.9900
C21 H21 0.9500
C21 C22 1.393(6)
C22 C25 1.406(6)
C23 H23 0.9500
C23 C28 1.399(6)
C24 H24 0.9500
C24 C32 1.495(6)
C24 C35 1.332(6)
C25 H25 0.9500
C26 H26A 0.9800
C26 H26B 0.9800
C26 H26C 0.9800
C28 H28 0.9500
C29 H29A 0.9800
C29 H29B 0.9800
C29 H29C 0.9800
C30 H30A 0.9800
C30 H30B 0.9800
C30 H30C 0.9800
C31 C35 1.501(6)
C33 H33A 0.9800
C33 H33B 0.9800
C33 H33C 0.9800
C34 H34A 0.9800
C34 H34B 0.9800
C34 H34C 0.9800
C35 H35 0.9500
C36 H36A 0.9800
C36 H36B 0.9800
C36 H36C 0.9800
C37 H37A 0.9800
C37 H37B 0.9800
C37 H37C 0.9800
C37 C38 1.519(7)
C38 H38A 0.9900
C38 H38B 0.9900
C39 H39A 0.9800
C39 H39B 0.9800
C39 H39C 0.9800
C40 H40A 0.9800
C40 H40B 0.9800
C40 H40C 0.9800
C1 H1 0.9500

loop_
_geom_torsion_atom_site_label_1
_geom_torsion_atom_site_label_2
_geom_torsion_atom_site_label_3
_geom_torsion_atom_site_label_4
_geom_torsion
Si1 O2 C22 C21 12.6(6)
Si1 O2 C22 C25 -167.2(3)
O2 Si1 C13 C39 -159.6(3)
O2 Si1 C13 C40 -35.7(4)
O2 Si1 C14 C34 -43.6(3)
O2 Si1 C14 C36 -167.5(3)
O2 C22 C25 C16 176.9(4)
C5 C12 C18 C9 -3.2(6)
C5 C12 C18 C29 176.2(4)
C5 C12 C20 Si1 86.4(4)
C5 C17 C31 C9 -2.2(6)
C5 C17 C31 C35 -177.6(4)
C6 C7 C1 C8 0.7(6)
C6 C11 C15 C21 -180.0(4)
C6 C11 C16 C25 -179.2(4)
C6 C23 C28 C8 0.0(7)
C7 C6 C11 C15 -132.7(4)
C7 C6 C11 C16 47.4(6)
C7 C6 C23 C28 0.2(6)
C9 C31 C35 C24 125.4(5)
C10 C7 C1 C8 179.1(4)
C11 C6 C7 C10 -1.5(6)
C11 C6 C7 C1 176.7(4)
C11 C6 C23 C28 -177.2(4)
C11 C15 C21 C22 -2.2(6)
C11 C16 C25 C22 0.6(6)
C12 C5 C17 C30 -178.9(4)
C12 C5 C17 C31 2.2(6)
C13 Si1 O2 C22 -179.7(4)
C13 Si1 C14 C34 70.4(3)
C13 Si1 C14 C36 -53.5(4)
C14 Si1 O2 C22 -59.9(4)
C14 Si1 C13 C39 83.1(4)
C14 Si1 C13 C40 -153.0(3)
C15 C11 C16 C25 0.9(6)
C15 C21 C22 O2 -176.2(4)
C15 C21 C22 C25 3.7(6)
C16 C11 C15 C21 -0.1(6)
C17 C5 C12 C18 0.5(6)
C17 C5 C12 C20 -176.7(3)
C17 C31 C35 C24 -59.2(6)
C18 C9 C31 C17 -0.5(6)
C18 C9 C31 C35 175.0(4)
C18 C12 C20 Si1 -90.9(4)
C20 Si1 O2 C22 64.3(4)
C20 Si1 C13 C39 -41.9(4)
C20 Si1 C13 C40 82.0(4)
C20 Si1 C14 C34 -166.9(3)
C20 Si1 C14 C36 69.2(3)
C20 C12 C18 C9 174.0(3)
C20 C12 C18 C29 -6.6(6)
C21 C22 C25 C16 -2.9(6)
C23 C6 C7 C10 -178.8(4)
C23 C6 C7 C1 -0.6(6)
C23 C6 C11 C15 44.6(6)
C23 C6 C11 C16 -135.3(4)
C26 C5 C12 C18 -179.2(4)
C26 C5 C12 C20 3.6(6)
C26 C5 C17 C30 0.8(6)
C26 C5 C17 C31 -178.1(4)
C28 C8 C1 C7 -0.5(7)
C30 C17 C31 C9 178.9(4)
C30 C17 C31 C35 3.6(6)
C31 C9 C18 C12 3.2(6)
C31 C9 C18 C29 -176.2(4)
C32 O3 C38 C37 178.6(4)
C32 C24 C35 C31 177.2(4)
C33 C9 C18 C12 -175.8(4)
C33 C9 C18 C29 4.9(6)
C33 C9 C31 C17 178.4(4)
C33 C9 C31 C35 -6.1(6)
C35 C24 C32 O3 170.9(4)
C35 C24 C32 O4 -8.9(7)
C38 O3 C32 O4 -3.1(6)
C38 O3 C32 C24 177.2(4)
C1 C8 C28 C23 0.2(7)
